data_1505781
loop_
_publ_author_name
'Chen, Hsuan-Ying'
'Tang, Hui-Yi'
'Lin, Chu-Chieh'

_publ_section_title
;
 Ring-Opening Polymerization of Lactides Initiated by Zinc Alkoxides
 Derived from NNO-Tridentate Ligands
;
_journal_issue 11
_journal_name_full Macromolecules
_journal_page_first 3745
_journal_paper_doi 10.1021/ma060471r
_journal_volume 39
_journal_year 2006
_chemical_formula_sum 'C23 H41 N3 O2 Zn'
_chemical_formula_weight 456.96
_chemical_name_systematic
; 
 ? 
;
_space_group_IT_number 14
_symmetry_cell_setting monoclinic
_symmetry_space_group_name_Hall '-P 2yn'
_symmetry_space_group_name_H-M 'P 1 21/n 1'
_atom_sites_solution_hydrogens geom
_atom_sites_solution_primary direct
_atom_sites_solution_secondary difmap
_audit_creation_method SHELXL-97
_cell_angle_alpha 90.00
_cell_angle_beta 100.885(5)
_cell_angle_gamma 90.00
_cell_formula_units_Z 4
_cell_length_a 8.6783(18)
_cell_length_b 29.366(6)
_cell_length_c 10.271(2)
_cell_measurement_reflns_used 3479
_cell_measurement_temperature 293(2)
_cell_measurement_theta_max 18.824
_cell_measurement_theta_min 2.374
_cell_volume 2570.4(9)
_computing_cell_refinement 'Bruker SMART'
_computing_data_collection 'Bruker SMART'
_computing_data_reduction 'Bruker SHELXTL'
_computing_molecular_graphics 'Bruker SHELXTL'
_computing_publication_material 'Bruker SHELXTL'
_computing_structure_refinement 'SHELXL-97 (Sheldrick, 1997)'
_computing_structure_solution 'SHELXS-97 (Sheldrick, 1990)'
_diffrn_ambient_temperature 293(2)
_diffrn_measured_fraction_theta_full 0.995
_diffrn_measured_fraction_theta_max 0.995
_diffrn_measurement_device_type 'CCD area detector'
_diffrn_measurement_method 'phi and omega scans'
_diffrn_radiation_monochromator graphite
_diffrn_radiation_source 'fine-focus sealed tube'
_diffrn_radiation_type MoK\a
_diffrn_radiation_wavelength 0.71073
_diffrn_reflns_av_R_equivalents 0.1288
_diffrn_reflns_av_sigmaI/netI 0.1884
_diffrn_reflns_limit_h_max 10
_diffrn_reflns_limit_h_min -10
_diffrn_reflns_limit_k_max 31
_diffrn_reflns_limit_k_min -36
_diffrn_reflns_limit_l_max 12
_diffrn_reflns_limit_l_min -9
_diffrn_reflns_number 14672
_diffrn_reflns_theta_full 26.03
_diffrn_reflns_theta_max 26.03
_diffrn_reflns_theta_min 2.13
_exptl_absorpt_coefficient_mu 0.976
_exptl_absorpt_correction_T_max 1.0000
_exptl_absorpt_correction_T_min 0.5636
_exptl_absorpt_correction_type SADABS
_exptl_crystal_colour yellow
_exptl_crystal_density_diffrn 1.181
_exptl_crystal_density_method 'not measured'
_exptl_crystal_description paralleliped
_exptl_crystal_F_000 984
_exptl_crystal_size_max 0.19
_exptl_crystal_size_mid 0.11
_exptl_crystal_size_min 0.10
_refine_diff_density_max 0.537
_refine_diff_density_min -0.461
_refine_diff_density_rms 0.081
_refine_ls_extinction_method none
_refine_ls_goodness_of_fit_ref 0.902
_refine_ls_hydrogen_treatment mixed
_refine_ls_matrix_type full
_refine_ls_number_parameters 262
_refine_ls_number_reflns 5048
_refine_ls_number_restraints 0
_refine_ls_restrained_S_all 0.902
_refine_ls_R_factor_all 0.1685
_refine_ls_R_factor_gt 0.0570
_refine_ls_shift/su_max 0.000
_refine_ls_shift/su_mean 0.000
_refine_ls_structure_factor_coef Fsqd
_refine_ls_weighting_details 'calc w=1/[\s^2^(Fo^2^)+(0.0300P)^2^+0.0000P] where P=(Fo^2^+2Fc^2^)/3'
_refine_ls_weighting_scheme calc
_refine_ls_wR_factor_gt 0.0951
_refine_ls_wR_factor_ref 0.1192
_reflns_number_gt 2072
_reflns_number_total 5048
_reflns_threshold_expression >2sigma(I)
_cod_data_source_file ma060471rsi20060302_085909.cif
_cod_data_source_block 4
_cod_depositor_comments
;
The following automatic conversions were performed:

'_symmetry_cell_setting' value 'Monoclinic' changed to 'monoclinic'
according to /home/saulius/struct/CIF-dictionaries/cif_core.dic
dictionary named 'cif_core.dic' version 2.4.1 from 2010-06-29.

Automatic conversion script
Id: cif_fix_values 1715 2011-07-08 13:25:40Z adriana 
;
_cod_original_sg_symbol_H-M P2(1)/n
_cod_database_code 1505781

loop_
_symmetry_equiv_pos_as_xyz
'x, y, z'
'-x+1/2, y+1/2, -z+1/2'
'-x, -y, -z'
'x-1/2, -y-1/2, z-1/2'

loop_
_atom_site_label
_atom_site_type_symbol
_atom_site_fract_x
_atom_site_fract_y
_atom_site_fract_z
_atom_site_U_iso_or_equiv
_atom_site_adp_type
_atom_site_occupancy
_atom_site_symmetry_multiplicity
_atom_site_calc_flag
_atom_site_refinement_flags
Zn1 Zn 0.56730(7) 0.45079(2) 0.51743(6) 0.0397(2) Uani 1 1 d .
O1 O 0.6678(4) 0.40573(10) 0.4116(4) 0.0444(10) Uani 1 1 d .
O2 O 0.4975(4) 0.49518(10) 0.3720(3) 0.0471(10) Uani 1 1 d .
N1 N 0.4049(5) 0.40316(15) 0.5429(4) 0.0446(12) Uani 1 1 d .
N2 N 0.2558(5) 0.41357(17) 0.8624(5) 0.0569(14) Uani 1 1 d .
N3 N 0.7763(5) 0.45630(16) 0.6662(4) 0.0443(11) Uani 1 1 d .
C1 C 0.6040(6) 0.36972(17) 0.3500(5) 0.0386(13) Uani 1 1 d .
C2 C 0.6710(6) 0.34856(17) 0.2465(5) 0.0405(14) Uani 1 1 d .
C3 C 0.6037(7) 0.30972(18) 0.1888(5) 0.0515(16) Uani 1 1 d .
H3A H 0.6495 0.2969 0.1226 0.062 Uiso 1 1 calc R
C4 C 0.4731(7) 0.28731(18) 0.2190(6) 0.0545(17) Uani 1 1 d .
C5 C 0.4085(6) 0.30829(18) 0.3141(6) 0.0535(16) Uani 1 1 d .
H5A H 0.3193 0.2954 0.3367 0.064 Uiso 1 1 calc R
C6 C 0.4688(6) 0.34862(17) 0.3806(5) 0.0405(14) Uani 1 1 d .
C7 C 0.3806(6) 0.36650(18) 0.4756(6) 0.0501(16) Uani 1 1 d .
H7A H 0.2957 0.3491 0.4893 0.060 Uiso 1 1 calc R
C8 C 0.2933(6) 0.41324(17) 0.6316(5) 0.0477(15) Uani 1 1 d .
H8A H 0.1931 0.3991 0.5962 0.057 Uiso 1 1 calc R
H8B H 0.2770 0.4459 0.6339 0.057 Uiso 1 1 calc R
C9 C 0.3515(7) 0.39617(18) 0.7716(6) 0.0540(16) Uani 1 1 d .
H9A H 0.3490 0.3631 0.7721 0.065 Uiso 1 1 calc R
H9B H 0.4595 0.4057 0.8013 0.065 Uiso 1 1 calc R
C10 C 0.2745(8) 0.3857(2) 0.9817(7) 0.093(2) Uani 1 1 d .
H10A H 0.2480 0.3547 0.9577 0.140 Uiso 1 1 calc R
H10B H 0.2063 0.3968 1.0381 0.140 Uiso 1 1 calc R
H10C H 0.3813 0.3872 1.0280 0.140 Uiso 1 1 calc R
C11 C 0.2961(8) 0.4609(2) 0.8975(6) 0.091(2) Uani 1 1 d .
H11A H 0.2315 0.4718 0.9571 0.137 Uiso 1 1 calc R
H11B H 0.2788 0.4792 0.8186 0.137 Uiso 1 1 calc R
H11C H 0.4045 0.4628 0.9397 0.137 Uiso 1 1 calc R
C12 C 0.8159(7) 0.37074(19) 0.2039(6) 0.0525(16) Uani 1 1 d .
C13 C 0.9557(7) 0.37080(19) 0.3166(6) 0.073(2) Uani 1 1 d .
H13A H 0.9296 0.3870 0.3907 0.110 Uiso 1 1 calc R
H13B H 1.0427 0.3854 0.2885 0.110 Uiso 1 1 calc R
H13C H 0.9835 0.3400 0.3423 0.110 Uiso 1 1 calc R
C14 C 0.7761(7) 0.41981(19) 0.1557(6) 0.080(2) Uani 1 1 d .
H14A H 0.7477 0.4374 0.2265 0.121 Uiso 1 1 calc R
H14B H 0.6899 0.4193 0.0818 0.121 Uiso 1 1 calc R
H14C H 0.8659 0.4333 0.1290 0.121 Uiso 1 1 calc R
C15 C 0.8622(8) 0.3447(2) 0.0857(7) 0.102(3) Uani 1 1 d .
H15A H 0.8890 0.3139 0.1116 0.153 Uiso 1 1 calc R
H15B H 0.9508 0.3594 0.0601 0.153 Uiso 1 1 calc R
H15C H 0.7754 0.3448 0.0123 0.153 Uiso 1 1 calc R
C16 C 0.4088(9) 0.2437(2) 0.1476(8) 0.074(2) Uani 1 1 d .
C17 C 0.5333(9) 0.2068(2) 0.1768(9) 0.136(4) Uani 1 1 d .
H17A H 0.6263 0.2165 0.1467 0.204 Uiso 1 1 calc R
H17B H 0.4946 0.1793 0.1315 0.204 Uiso 1 1 calc R
H17C H 0.5577 0.2012 0.2705 0.204 Uiso 1 1 calc R
C18 C 0.3629(13) 0.2521(2) 0.0003(8) 0.172(5) Uani 1 1 d .
H18A H 0.4526 0.2626 -0.0332 0.258 Uiso 1 1 calc R
H18B H 0.2817 0.2747 -0.0159 0.258 Uiso 1 1 calc R
H18C H 0.3251 0.2243 -0.0436 0.258 Uiso 1 1 calc R
C19 C 0.2638(10) 0.2266(2) 0.1947(10) 0.162(5) Uani 1 1 d .
H19A H 0.1822 0.2490 0.1756 0.243 Uiso 1 1 calc R
H19B H 0.2885 0.2213 0.2886 0.243 Uiso 1 1 calc R
H19C H 0.2290 0.1987 0.1498 0.243 Uiso 1 1 calc R
C20 C 0.3762(8) 0.48124(19) 0.2659(6) 0.0655(19) Uani 1 1 d .
H20A H 0.3201 0.4556 0.2943 0.079 Uiso 1 1 calc R
H20B H 0.4223 0.4714 0.1917 0.079 Uiso 1 1 calc R
C21 C 0.7338(7) 0.4816(2) 0.7765(7) 0.085(2) Uani 1 1 d .
H21A H 0.8283 0.4940 0.8305 0.103 Uiso 1 1 calc R
H21B H 0.6872 0.4607 0.8314 0.103 Uiso 1 1 calc R
C22 C 0.8369(7) 0.4113(2) 0.7150(6) 0.086(2) Uani 1 1 d .
H22A H 0.9299 0.4152 0.7813 0.128 Uiso 1 1 calc R
H22B H 0.8615 0.3938 0.6426 0.128 Uiso 1 1 calc R
H22C H 0.7588 0.3957 0.7528 0.128 Uiso 1 1 calc R
C23 C 0.8954(7) 0.4786(2) 0.6094(6) 0.079(2) Uani 1 1 d .
H23A H 0.9896 0.4813 0.6752 0.119 Uiso 1 1 calc R
H23B H 0.8596 0.5084 0.5794 0.119 Uiso 1 1 calc R
H23C H 0.9164 0.4611 0.5358 0.119 Uiso 1 1 calc R

loop_
_atom_site_aniso_label
_atom_site_aniso_U_11
_atom_site_aniso_U_22
_atom_site_aniso_U_33
_atom_site_aniso_U_23
_atom_site_aniso_U_13
_atom_site_aniso_U_12
Zn1 0.0442(4) 0.0387(4) 0.0354(3) -0.0071(4) 0.0058(3) 0.0011(4)
O1 0.044(2) 0.037(2) 0.054(3) -0.011(2) 0.0126(19) -0.0012(18)
O2 0.063(3) 0.041(2) 0.035(2) -0.0108(19) 0.001(2) 0.0041(18)
N1 0.049(3) 0.057(3) 0.029(3) -0.009(2) 0.010(2) 0.004(2)
N2 0.054(3) 0.073(4) 0.048(3) -0.001(3) 0.020(3) 0.003(3)
N3 0.043(3) 0.045(3) 0.045(3) -0.005(3) 0.008(2) -0.005(2)
C1 0.046(4) 0.029(3) 0.037(3) -0.007(3) 0.000(3) 0.008(3)
C2 0.048(4) 0.039(3) 0.033(3) 0.001(3) 0.004(3) 0.010(3)
C3 0.069(5) 0.043(4) 0.043(4) -0.015(3) 0.013(3) 0.015(3)
C4 0.068(5) 0.037(4) 0.055(4) -0.015(3) 0.003(4) 0.006(3)
C5 0.052(4) 0.043(4) 0.064(4) -0.004(3) 0.005(3) -0.009(3)
C6 0.051(4) 0.038(3) 0.034(3) -0.014(3) 0.012(3) -0.003(3)
C7 0.045(4) 0.042(4) 0.063(4) -0.003(3) 0.009(3) -0.004(3)
C8 0.048(4) 0.053(4) 0.043(4) -0.003(3) 0.011(3) 0.000(3)
C9 0.059(4) 0.051(4) 0.053(4) -0.002(3) 0.013(3) 0.001(3)
C10 0.116(6) 0.106(6) 0.065(5) 0.013(5) 0.035(5) -0.022(5)
C11 0.145(7) 0.074(5) 0.056(5) -0.013(4) 0.023(5) 0.017(4)
C12 0.060(4) 0.057(4) 0.047(4) -0.005(3) 0.025(3) 0.004(3)
C13 0.053(4) 0.086(5) 0.082(5) 0.016(4) 0.016(4) 0.003(4)
C14 0.080(5) 0.079(5) 0.089(6) 0.035(4) 0.032(4) 0.004(4)
C15 0.131(7) 0.106(6) 0.089(6) -0.040(5) 0.072(5) -0.017(5)
C16 0.089(5) 0.040(4) 0.086(6) -0.026(4) 0.001(4) -0.002(4)
C17 0.146(8) 0.042(4) 0.202(10) -0.032(5) -0.011(7) 0.018(5)
C18 0.302(14) 0.081(6) 0.094(7) -0.043(6) -0.062(8) -0.013(7)
C19 0.134(8) 0.118(7) 0.244(13) -0.114(8) 0.059(8) -0.071(6)
C20 0.099(5) 0.050(4) 0.038(4) -0.016(3) -0.012(4) 0.016(4)
C21 0.066(5) 0.118(6) 0.064(5) -0.027(5) -0.009(4) 0.012(4)
C22 0.093(6) 0.078(5) 0.081(6) 0.023(4) 0.004(4) 0.006(4)
C23 0.062(5) 0.100(5) 0.071(5) 0.010(4) 0.003(4) -0.020(4)

loop_
_atom_type_symbol
_atom_type_description
_atom_type_scat_dispersion_real
_atom_type_scat_dispersion_imag
_atom_type_scat_source
C C 0.0033 0.0016 'International Tables Vol C Tables 4.2.6.8 and 6.1.1.4'
H H 0.0000 0.0000 'International Tables Vol C Tables 4.2.6.8 and 6.1.1.4'
N N 0.0061 0.0033 'International Tables Vol C Tables 4.2.6.8 and 6.1.1.4'
O O 0.0106 0.0060 'International Tables Vol C Tables 4.2.6.8 and 6.1.1.4'
Zn Zn 0.2839 1.4301 'International Tables Vol C Tables 4.2.6.8 and 6.1.1.4'

loop_
_geom_angle_atom_site_label_1
_geom_angle_atom_site_label_2
_geom_angle_atom_site_label_3
_geom_angle
_geom_angle_site_symmetry_1
_geom_angle_site_symmetry_3
O2 Zn1 O1 97.29(13) . .
O2 Zn1 N1 115.25(16) . .
O1 Zn1 N1 89.95(15) . .
O2 Zn1 O2 80.50(15) . 3_666
O1 Zn1 O2 168.93(14) . 3_666
N1 Zn1 O2 100.82(16) . 3_666
O2 Zn1 N3 125.59(16) . .
O1 Zn1 N3 92.29(16) . .
N1 Zn1 N3 118.20(17) . .
O2 Zn1 N3 80.44(16) 3_666 .
O2 Zn1 Zn1 41.44(9) . 3_666
O1 Zn1 Zn1 137.71(10) . 3_666
N1 Zn1 Zn1 113.48(12) . 3_666
O2 Zn1 Zn1 39.06(10) 3_666 3_666
N3 Zn1 Zn1 105.09(13) . 3_666
C1 O1 Zn1 127.5(3) . .
C20 O2 Zn1 117.6(3) . .
C20 O2 Zn1 113.5(3) . 3_666
Zn1 O2 Zn1 99.50(15) . 3_666
C7 N1 C8 116.3(5) . .
C7 N1 Zn1 123.9(4) . .
C8 N1 Zn1 119.4(3) . .
C9 N2 C10 110.9(5) . .
C9 N2 C11 110.7(5) . .
C10 N2 C11 110.1(5) . .
C23 N3 C21 112.9(5) . .
C23 N3 C22 108.0(5) . .
C21 N3 C22 108.5(5) . .
C23 N3 Zn1 108.8(3) . .
C21 N3 Zn1 106.7(3) . .
C22 N3 Zn1 112.0(3) . .
O1 C1 C6 122.9(5) . .
O1 C1 C2 120.9(5) . .
C6 C1 C2 116.2(5) . .
C3 C2 C1 118.7(5) . .
C3 C2 C12 122.1(5) . .
C1 C2 C12 119.2(5) . .
C2 C3 C4 126.6(5) . .
C5 C4 C3 114.1(5) . .
C5 C4 C16 124.1(6) . .
C3 C4 C16 121.8(6) . .
C4 C5 C6 124.0(5) . .
C1 C6 C5 120.4(5) . .
C1 C6 C7 123.9(5) . .
C5 C6 C7 115.7(5) . .
N1 C7 C6 128.1(5) . .
N1 C8 C9 112.2(4) . .
N2 C9 C8 111.3(5) . .
C13 C12 C14 110.1(5) . .
C13 C12 C15 108.2(5) . .
C14 C12 C15 106.6(5) . .
C13 C12 C2 111.2(5) . .
C14 C12 C2 109.8(5) . .
C15 C12 C2 111.0(5) . .
C18 C16 C19 107.2(7) . .
C18 C16 C17 110.9(7) . .
C19 C16 C17 107.7(6) . .
C18 C16 C4 110.3(6) . .
C19 C16 C4 112.0(6) . .
C17 C16 C4 108.8(6) . .
O2 C20 C21 111.1(5) . 3_666
N3 C21 C20 113.3(6) . 3_666

loop_
_geom_bond_atom_site_label_1
_geom_bond_atom_site_label_2
_geom_bond_distance
_geom_bond_site_symmetry_2
Zn1 O2 1.989(3) .
Zn1 O1 2.013(3) .
Zn1 N1 2.037(4) .
Zn1 O2 2.089(3) 3_666
Zn1 N3 2.146(4) .
Zn1 Zn1 3.1127(13) 3_666
O1 C1 1.301(5) .
O2 C20 1.425(6) .
O2 Zn1 2.089(3) 3_666
N1 C7 1.276(6) .
N1 C8 1.479(6) .
N2 C9 1.454(6) .
N2 C10 1.457(7) .
N2 C11 1.462(6) .
N3 C23 1.437(6) .
N3 C21 1.460(7) .
N3 C22 1.474(6) .
C1 C6 1.413(7) .
C1 C2 1.445(7) .
C2 C3 1.365(7) .
C2 C12 1.551(7) .
C3 C4 1.395(7) .
C4 C5 1.362(7) .
C4 C16 1.528(7) .
C5 C6 1.417(7) .
C6 C7 1.448(7) .
C8 C9 1.516(7) .
C12 C13 1.510(7) .
C12 C14 1.542(7) .
C12 C15 1.549(7) .
C16 C18 1.510(10) .
C16 C19 1.516(9) .
C16 C17 1.520(8) .
C20 C21 1.461(7) 3_666
C21 C20 1.461(7) 3_666
